data_7000045
loop_
_publ_author_name
'Graham, Leigh A.'
'Fout, Alison R.'
'Kuehne, Karl R.'
'White, Jennifer L.'
'Mookherji, Bhaskar'
'Marks, Fred M.'
'Yap, Glenn P. A.'
'Zakharov, Lev N.'
'Rheingold, Arnold L.'
'Rabinovich, Daniel'

_publ_section_title
;
 Manganese(I) poly(mercaptoimidazolyl)borate complexes: spectroscopic
 and structural characterization of Mn...H-B interactions in solution
 and in the solid state.
;
_journal_issue 1
_journal_name_full 'Dalton transactions (Cambridge, England : 2003)'
_journal_page_first 171
_journal_page_last 180
_journal_paper_doi 10.1039/b412280a
_journal_year 2005
_chemical_formula_sum 'C13 H17 B Mn N4 O3.5 S2'
_chemical_formula_weight 415.18
_chemical_name_systematic
;
?
;
_space_group_IT_number 2
_symmetry_cell_setting triclinic
_symmetry_space_group_name_Hall '-P 1'
_symmetry_space_group_name_H-M 'P -1'
_atom_sites_solution_hydrogens geom
_atom_sites_solution_primary direct
_atom_sites_solution_secondary difmap
_audit_creation_method SHELXL-97
_cell_angle_alpha 94.238(2)
_cell_angle_beta 91.125(2)
_cell_angle_gamma 95.144(2)
_cell_formula_units_Z 4
_cell_length_a 7.2360(15)
_cell_length_b 14.786(3)
_cell_length_c 17.167(3)
_cell_measurement_temperature 150(2)
_cell_volume 1823.7(6)
_computing_cell_refinement 'SMART, Bruker (2000)'
_computing_data_collection 'SMART, Bruker (2000)'
_computing_data_reduction 'XPREP, Bruker (2000)'
_computing_molecular_graphics 'SHELXTL, Bruker (2000)'
_computing_publication_material 'SHELXTL, Bruker (2000)'
_computing_structure_refinement 'SHELXL-97 (Sheldrick, 1997)'
_computing_structure_solution 'SHELXS-97 (Sheldrick, 1990)'
_diffrn_ambient_temperature 150(2)
_diffrn_measured_fraction_theta_full 0.881
_diffrn_measured_fraction_theta_max 0.881
_diffrn_measurement_device_type 'CCD area detector'
_diffrn_measurement_method 'phi and omega scans'
_diffrn_radiation_monochromator graphite
_diffrn_radiation_source 'fine-focus sealed tube'
_diffrn_radiation_type MoK\a
_diffrn_radiation_wavelength 0.71073
_diffrn_reflns_av_R_equivalents 0.0235
_diffrn_reflns_av_sigmaI/netI 0.0392
_diffrn_reflns_limit_h_max 9
_diffrn_reflns_limit_h_min -9
_diffrn_reflns_limit_k_max 19
_diffrn_reflns_limit_k_min -18
_diffrn_reflns_limit_l_max 22
_diffrn_reflns_limit_l_min -22
_diffrn_reflns_number 15406
_diffrn_reflns_theta_full 28.31
_diffrn_reflns_theta_max 28.31
_diffrn_reflns_theta_min 1.39
_diffrn_standards_decay_% <1
_exptl_absorpt_coefficient_mu 0.974
_exptl_absorpt_correction_T_max 0.9088
_exptl_absorpt_correction_T_min 0.9088
_exptl_absorpt_correction_type multi-scan
_exptl_absorpt_process_details 'SADABS, Bruker (2000)'
_exptl_crystal_colour orange
_exptl_crystal_density_diffrn 1.512
_exptl_crystal_density_method 'not measured'
_exptl_crystal_description block
_exptl_crystal_F_000 852
_exptl_crystal_size_max 0.10
_exptl_crystal_size_mid 0.10
_exptl_crystal_size_min 0.10
_refine_diff_density_max 0.700
_refine_diff_density_min -0.436
_refine_diff_density_rms 0.089
_refine_ls_extinction_method none
_refine_ls_goodness_of_fit_ref 1.081
_refine_ls_hydrogen_treatment mixed
_refine_ls_matrix_type full
_refine_ls_number_parameters 442
_refine_ls_number_reflns 8000
_refine_ls_number_restraints 0
_refine_ls_restrained_S_all 1.081
_refine_ls_R_factor_all 0.0840
_refine_ls_R_factor_gt 0.0618
_refine_ls_shift/su_max 0.000
_refine_ls_shift/su_mean 0.000
_refine_ls_structure_factor_coef Fsqd
_refine_ls_weighting_details 'calc w=1/[\s^2^(Fo^2^)+(0.0665P)^2^+2.8175P] where P=(Fo^2^+2Fc^2^)/3'
_refine_ls_weighting_scheme calc
_refine_ls_wR_factor_gt 0.1512
_refine_ls_wR_factor_ref 0.1658
_reflns_number_gt 5809
_reflns_number_total 8000
_reflns_threshold_expression >2sigma(I)
_cod_data_source_file b412280a.txt
_cod_data_source_block danr007
_cod_depositor_comments
;
The following automatic conversions were performed:
'_symmetry_cell_setting' value 'Triclinic' changed to 'triclinic'
according to '/home/saulius/struct/CIF-dictionaries/cif_core.dic'
dictionary named 'cif_core.dic' version 2.4.1 from 2010-06-29.

Automatic conversion script
Id: cif_fix_enum 1527 2010-12-29 10:47:43Z saulius 
;
_cod_original_sg_symbol_H-M P-1
_cod_original_formula_sum 'C13 H17 B Mn N4 O3.50 S2'
_cod_database_code 7000045

loop_
_symmetry_equiv_pos_as_xyz
'x, y, z'
'-x, -y, -z'

loop_
_atom_site_label
_atom_site_type_symbol
_atom_site_fract_x
_atom_site_fract_y
_atom_site_fract_z
_atom_site_U_iso_or_equiv
_atom_site_adp_type
_atom_site_occupancy
_atom_site_symmetry_multiplicity
_atom_site_calc_flag
_atom_site_refinement_flags
_atom_site_disorder_assembly
_atom_site_disorder_group
Mn1 Mn 0.69977(7) 0.26240(4) 0.10367(3) 0.02268(15) Uani 1 1 d . . .
Mn2 Mn 0.29550(8) 0.23958(4) 0.39333(3) 0.02639(16) Uani 1 1 d . . .
B1 B 1.0310(5) 0.2999(3) 0.0312(2) 0.0247(8) Uani 1 1 d . . .
H10B H 0.9424 0.2953 0.0743 0.030 Uiso 1 1 calc R . .
H10C H 1.1539 0.3240 0.0541 0.030 Uiso 1 1 calc R . .
B2 B -0.0278(6) 0.2037(3) 0.4717(3) 0.0295(9) Uani 1 1 d . . .
H20D H 0.0571 0.2089 0.4274 0.035 Uiso 1 1 calc R . .
H20E H -0.1530 0.1813 0.4503 0.035 Uiso 1 1 calc R . .
N1 N 0.7981(4) 0.4401(2) -0.10232(18) 0.0278(7) Uani 1 1 d . . .
N2 N 0.9656(4) 0.3658(2) -0.02667(17) 0.0243(6) Uani 1 1 d . . .
N3 N 0.9731(4) 0.0703(2) -0.07041(18) 0.0297(7) Uani 1 1 d . . .
N4 N 1.0452(4) 0.2045(2) -0.00992(17) 0.0248(6) Uani 1 1 d . . .
N5 N 0.2144(4) 0.0607(2) 0.59975(18) 0.0309(7) Uani 1 1 d . . .
N6 N 0.0400(4) 0.1351(2) 0.52672(18) 0.0288(7) Uani 1 1 d . . .
N7 N 0.0431(5) 0.4331(2) 0.57291(19) 0.0339(7) Uani 1 1 d . . .
N8 N -0.0351(4) 0.2980(2) 0.51545(19) 0.0309(7) Uani 1 1 d . . .
O1 O 0.6925(4) 0.42447(18) 0.21375(16) 0.0360(6) Uani 1 1 d . . .
O2 O 0.8399(5) 0.1477(2) 0.22103(18) 0.0485(8) Uani 1 1 d . . .
O3 O 0.3243(4) 0.2036(2) 0.15367(17) 0.0389(7) Uani 1 1 d . . .
O4 O 0.2971(4) 0.07281(19) 0.28856(16) 0.0396(7) Uani 1 1 d . . .
O5 O 0.1484(5) 0.3474(2) 0.27202(18) 0.0515(8) Uani 1 1 d . . .
O6 O 0.6734(4) 0.2912(2) 0.34190(17) 0.0418(7) Uani 1 1 d . . .
S1 S 0.59398(12) 0.35263(6) 0.00474(5) 0.0248(2) Uani 1 1 d . . .
S2 S 0.68793(12) 0.13320(6) 0.01139(6) 0.0285(2) Uani 1 1 d . . .
S3 S 0.41051(12) 0.15711(7) 0.49585(5) 0.0292(2) Uani 1 1 d . . .
S4 S 0.30959(14) 0.37426(7) 0.47855(6) 0.0351(2) Uani 1 1 d . . .
C1 C 0.7000(5) 0.3617(2) 0.1714(2) 0.0249(7) Uani 1 1 d . . .
C2 C 0.7886(5) 0.1928(3) 0.1760(2) 0.0319(8) Uani 1 1 d . . .
C3 C 0.4689(5) 0.2271(2) 0.1321(2) 0.0263(7) Uani 1 1 d . . .
C4 C 0.7912(5) 0.3852(2) -0.04265(19) 0.0228(7) Uani 1 1 d . . .
C5 C 0.6370(6) 0.4761(3) -0.1383(2) 0.0365(9) Uani 1 1 d . . .
H5A H 0.5242 0.4551 -0.1117 0.055 Uiso 1 1 calc R . .
H5B H 0.6260 0.4544 -0.1937 0.055 Uiso 1 1 calc R . .
H5C H 0.6532 0.5428 -0.1335 0.055 Uiso 1 1 calc R . .
C6 C 0.9792(6) 0.4560(3) -0.1247(2) 0.0343(9) Uani 1 1 d . . .
H6A H 1.0223 0.4918 -0.1656 0.041 Uiso 1 1 calc R . .
C7 C 1.0834(5) 0.4108(3) -0.0775(2) 0.0325(8) Uani 1 1 d . . .
H7A H 1.2144 0.4098 -0.0786 0.039 Uiso 1 1 calc R . .
C8 C 0.9075(5) 0.1376(2) -0.0238(2) 0.0259(7) Uani 1 1 d . . .
C9 C 0.8632(6) -0.0126(3) -0.1019(2) 0.0368(9) Uani 1 1 d . . .
H9A H 0.7380 -0.0139 -0.0810 0.055 Uiso 1 1 calc R . .
H9B H 0.9225 -0.0659 -0.0868 0.055 Uiso 1 1 calc R . .
H9C H 0.8555 -0.0134 -0.1590 0.055 Uiso 1 1 calc R . .
C10 C 1.1567(5) 0.0959(3) -0.0861(2) 0.0339(9) Uani 1 1 d . . .
H10A H 1.2361 0.0617 -0.1176 0.041 Uiso 1 1 calc R . .
C11 C 1.2013(5) 0.1781(3) -0.0486(2) 0.0321(8) Uani 1 1 d . . .
H11A H 1.3189 0.2123 -0.0484 0.038 Uiso 1 1 calc R . .
C12 C 0.2916(5) 0.1368(3) 0.3291(2) 0.0296(8) Uani 1 1 d . . .
C13 C 0.2038(6) 0.3046(3) 0.3185(2) 0.0360(9) Uani 1 1 d . . .
C14 C 0.5280(6) 0.2711(3) 0.3636(2) 0.0309(8) Uani 1 1 d . . .
C15 C 0.2157(5) 0.1177(2) 0.5417(2) 0.0268(8) Uani 1 1 d . . .
C16 C 0.3774(6) 0.0249(3) 0.6326(3) 0.0419(10) Uani 1 1 d . . .
H16A H 0.3399 -0.0144 0.6741 0.063 Uiso 1 1 calc R . .
H16B H 0.4645 0.0755 0.6542 0.063 Uiso 1 1 calc R . .
H16C H 0.4377 -0.0105 0.5915 0.063 Uiso 1 1 calc R . .
C17 C 0.0326(6) 0.0408(3) 0.6209(3) 0.0396(10) Uani 1 1 d . . .
H17A H -0.0089 0.0020 0.6600 0.048 Uiso 1 1 calc R . .
C18 C -0.0743(6) 0.0868(3) 0.5757(2) 0.0374(9) Uani 1 1 d . . .
H18A H -0.2056 0.0862 0.5772 0.045 Uiso 1 1 calc R . .
C19 C 0.1003(5) 0.3668(2) 0.5232(2) 0.0288(8) Uani 1 1 d . . .
C20 C 0.1517(6) 0.5180(3) 0.5987(3) 0.0420(10) Uani 1 1 d . . .
H20A H 0.2700 0.5215 0.5718 0.063 Uiso 1 1 calc R . .
H20B H 0.1755 0.5201 0.6552 0.063 Uiso 1 1 calc R . .
H20C H 0.0827 0.5695 0.5864 0.063 Uiso 1 1 calc R . .
C21 C -0.1321(6) 0.4052(3) 0.5975(3) 0.0428(10) Uani 1 1 d . . .
H21A H -0.2043 0.4385 0.6331 0.051 Uiso 1 1 calc R . .
C22 C -0.1817(6) 0.3224(3) 0.5619(3) 0.0395(10) Uani 1 1 d . . .
H22A H -0.2960 0.2867 0.5674 0.047 Uiso 1 1 calc R . .
O7 O 0.5381(5) 0.2561(2) -0.25531(18) 0.0534(9) Uani 1 1 d . . .
C23 C 0.3481(8) 0.2566(4) -0.2489(3) 0.0629(15) Uani 1 1 d . . .
H23A H 0.3193 0.2772 -0.1946 0.076 Uiso 1 1 calc R . .
H23B H 0.2887 0.1939 -0.2601 0.076 Uiso 1 1 calc R . .
C24 C 0.2724(9) 0.3159(4) -0.3022(3) 0.0725(17) Uani 1 1 d . . .
H24A H 0.1376 0.3141 -0.2965 0.109 Uiso 1 1 calc R . .
H24B H 0.2999 0.2954 -0.3559 0.109 Uiso 1 1 calc R . .
H24C H 0.3283 0.3784 -0.2902 0.109 Uiso 1 1 calc R . .
C25 C 0.6280(8) 0.2044(4) -0.2038(3) 0.0610(14) Uani 1 1 d . . .
H25A H 0.5779 0.1398 -0.2121 0.073 Uiso 1 1 calc R . .
H25B H 0.6038 0.2260 -0.1493 0.073 Uiso 1 1 calc R . .
C26 C 0.8264(8) 0.2117(4) -0.2158(3) 0.0635(15) Uani 1 1 d . . .
H26A H 0.8858 0.1730 -0.1806 0.095 Uiso 1 1 calc R . .
H26B H 0.8771 0.2752 -0.2046 0.095 Uiso 1 1 calc R . .
H26C H 0.8502 0.1918 -0.2701 0.095 Uiso 1 1 calc R . .

loop_
_atom_site_aniso_label
_atom_site_aniso_U_11
_atom_site_aniso_U_22
_atom_site_aniso_U_33
_atom_site_aniso_U_23
_atom_site_aniso_U_13
_atom_site_aniso_U_12
Mn1 0.0238(3) 0.0231(3) 0.0211(3) 0.0004(2) 0.0001(2) 0.0033(2)
Mn2 0.0317(3) 0.0241(3) 0.0229(3) 0.0007(2) -0.0003(2) 0.0012(2)
B1 0.0203(18) 0.028(2) 0.025(2) -0.0027(16) 0.0013(15) 0.0022(15)
B2 0.026(2) 0.029(2) 0.033(2) -0.0020(18) -0.0021(17) 0.0014(17)
N1 0.0328(16) 0.0236(15) 0.0271(16) 0.0022(13) 0.0028(13) 0.0023(13)
N2 0.0203(14) 0.0248(15) 0.0274(15) -0.0010(12) 0.0022(12) 0.0013(11)
N3 0.0322(16) 0.0263(16) 0.0304(16) -0.0045(13) -0.0021(13) 0.0087(13)
N4 0.0192(14) 0.0256(15) 0.0294(16) -0.0011(12) -0.0019(12) 0.0048(12)
N5 0.0372(18) 0.0248(16) 0.0301(17) 0.0006(13) 0.0028(14) 0.0009(13)
N6 0.0317(16) 0.0235(16) 0.0294(16) -0.0039(13) 0.0028(13) -0.0021(13)
N7 0.0376(18) 0.0296(17) 0.0339(18) -0.0059(14) -0.0097(14) 0.0087(14)
N8 0.0290(16) 0.0314(17) 0.0327(17) -0.0007(14) -0.0018(13) 0.0073(13)
O1 0.0466(17) 0.0295(15) 0.0305(14) -0.0037(12) -0.0014(12) 0.0015(12)
O2 0.061(2) 0.0500(19) 0.0397(17) 0.0126(15) 0.0037(15) 0.0229(16)
O3 0.0319(15) 0.0466(18) 0.0381(16) 0.0073(13) 0.0076(12) -0.0008(13)
O4 0.0543(18) 0.0327(16) 0.0304(15) -0.0056(12) 0.0002(13) 0.0034(13)
O5 0.066(2) 0.0503(19) 0.0415(18) 0.0119(15) -0.0047(16) 0.0205(17)
O6 0.0451(17) 0.0446(18) 0.0353(16) 0.0080(13) 0.0069(13) -0.0038(14)
S1 0.0206(4) 0.0289(5) 0.0254(4) 0.0034(4) 0.0008(3) 0.0033(3)
S2 0.0244(4) 0.0258(5) 0.0338(5) -0.0054(4) 0.0008(4) 0.0005(3)
S3 0.0267(5) 0.0341(5) 0.0269(5) 0.0063(4) 0.0004(4) 0.0006(4)
S4 0.0360(5) 0.0278(5) 0.0395(6) -0.0061(4) 0.0017(4) -0.0020(4)
C1 0.0265(17) 0.0253(18) 0.0229(17) 0.0023(15) -0.0003(14) 0.0022(14)
C2 0.034(2) 0.033(2) 0.030(2) 0.0024(16) 0.0011(16) 0.0091(16)
C3 0.0313(19) 0.0267(19) 0.0208(17) 0.0003(14) -0.0014(15) 0.0041(15)
C4 0.0248(17) 0.0204(17) 0.0221(17) -0.0048(13) 0.0005(13) 0.0016(13)
C5 0.042(2) 0.037(2) 0.032(2) 0.0100(17) -0.0022(18) 0.0082(18)
C6 0.039(2) 0.030(2) 0.033(2) 0.0039(17) 0.0107(17) -0.0037(17)
C7 0.0291(19) 0.030(2) 0.037(2) -0.0005(17) 0.0084(16) -0.0041(15)
C8 0.0240(17) 0.0284(19) 0.0249(18) -0.0024(15) -0.0052(14) 0.0060(14)
C9 0.043(2) 0.028(2) 0.039(2) -0.0068(17) -0.0074(18) 0.0092(17)
C10 0.0293(19) 0.038(2) 0.035(2) -0.0001(17) 0.0009(16) 0.0119(16)
C11 0.0251(18) 0.035(2) 0.036(2) -0.0030(17) 0.0020(16) 0.0060(16)
C12 0.035(2) 0.029(2) 0.0240(18) 0.0053(16) -0.0035(15) 0.0012(16)
C13 0.044(2) 0.032(2) 0.033(2) 0.0009(17) 0.0028(18) 0.0068(18)
C14 0.041(2) 0.0260(19) 0.0257(19) 0.0049(15) 0.0024(17) 0.0019(16)
C15 0.0321(19) 0.0218(17) 0.0256(18) -0.0008(14) 0.0003(15) 0.0002(14)
C16 0.051(3) 0.040(2) 0.038(2) 0.0109(19) 0.006(2) 0.012(2)
C17 0.046(2) 0.033(2) 0.040(2) 0.0064(18) 0.0139(19) -0.0024(18)
C18 0.035(2) 0.033(2) 0.043(2) -0.0027(18) 0.0107(18) -0.0016(17)
C19 0.035(2) 0.0245(18) 0.0264(18) -0.0036(15) -0.0071(16) 0.0079(15)
C20 0.051(3) 0.030(2) 0.044(2) -0.0118(18) -0.013(2) 0.0099(19)
C21 0.037(2) 0.046(3) 0.045(3) -0.008(2) -0.0008(19) 0.0159(19)
C22 0.032(2) 0.041(2) 0.046(2) -0.004(2) 0.0017(18) 0.0106(18)
O7 0.063(2) 0.059(2) 0.0427(19) 0.0143(16) -0.0039(17) 0.0187(18)
C23 0.080(4) 0.056(3) 0.053(3) -0.002(3) -0.004(3) 0.015(3)
C24 0.088(4) 0.083(4) 0.050(3) -0.001(3) -0.012(3) 0.033(4)
C25 0.077(4) 0.056(3) 0.050(3) 0.001(3) -0.014(3) 0.014(3)
C26 0.074(4) 0.067(4) 0.050(3) -0.007(3) -0.015(3) 0.028(3)

loop_
_atom_type_symbol
_atom_type_description
_atom_type_scat_dispersion_real
_atom_type_scat_dispersion_imag
_atom_type_scat_source
C C 0.0033 0.0016 'International Tables Vol C Tables 4.2.6.8 and 6.1.1.4'
H H 0.0000 0.0000 'International Tables Vol C Tables 4.2.6.8 and 6.1.1.4'
B B 0.0013 0.0007 'International Tables Vol C Tables 4.2.6.8 and 6.1.1.4'
N N 0.0061 0.0033 'International Tables Vol C Tables 4.2.6.8 and 6.1.1.4'
O O 0.0106 0.0060 'International Tables Vol C Tables 4.2.6.8 and 6.1.1.4'
S S 0.1246 0.1234 'International Tables Vol C Tables 4.2.6.8 and 6.1.1.4'
Mn Mn 0.3368 0.7283 'International Tables Vol C Tables 4.2.6.8 and 6.1.1.4'

loop_
_geom_angle_atom_site_label_1
_geom_angle_atom_site_label_2
_geom_angle_atom_site_label_3
_geom_angle
_geom_angle_site_symmetry_1
_geom_angle_site_symmetry_3
_geom_angle_publ_flag
C3 Mn1 C1 89.16(16) . . ?
C3 Mn1 C2 88.85(17) . . ?
C1 Mn1 C2 93.73(17) . . ?
C3 Mn1 S2 89.53(11) . . ?
C1 Mn1 S2 177.50(12) . . ?
C2 Mn1 S2 88.37(13) . . ?
C3 Mn1 S1 93.26(11) . . ?
C1 Mn1 S1 87.71(11) . . ?
C2 Mn1 S1 177.46(12) . . ?
S2 Mn1 S1 90.24(4) . . ?
C3 Mn1 B1 168.47(14) . . ?
C1 Mn1 B1 100.58(14) . . ?
C2 Mn1 B1 96.59(15) . . ?
S2 Mn1 B1 80.50(9) . . ?
S1 Mn1 B1 81.08(9) . . ?
C14 Mn2 C12 89.08(17) . . ?
C14 Mn2 C13 90.24(18) . . ?
C12 Mn2 C13 93.41(17) . . ?
C14 Mn2 S4 89.63(12) . . ?
C12 Mn2 S4 178.39(13) . . ?
C13 Mn2 S4 87.56(13) . . ?
C14 Mn2 S3 90.98(12) . . ?
C12 Mn2 S3 88.44(12) . . ?
C13 Mn2 S3 177.80(13) . . ?
S4 Mn2 S3 90.61(4) . . ?
C14 Mn2 B2 167.15(15) . . ?
C12 Mn2 B2 100.08(15) . . ?
C13 Mn2 B2 98.13(16) . . ?
S4 Mn2 B2 81.04(9) . . ?
S3 Mn2 B2 80.37(9) . . ?
N2 B1 N4 110.9(3) . . ?
N2 B1 Mn1 98.4(2) . . ?
N4 B1 Mn1 97.8(2) . . ?
N8 B2 N6 110.8(3) . . ?
N8 B2 Mn2 98.3(2) . . ?
N6 B2 Mn2 98.7(2) . . ?
C4 N1 C6 109.4(3) . . ?
C4 N1 C5 125.2(3) . . ?
C6 N1 C5 125.4(3) . . ?
C4 N2 C7 107.9(3) . . ?
C4 N2 B1 128.4(3) . . ?
C7 N2 B1 123.5(3) . . ?
C8 N3 C10 108.6(3) . . ?
C8 N3 C9 125.0(3) . . ?
C10 N3 C9 126.3(3) . . ?
C8 N4 C11 108.0(3) . . ?
C8 N4 B1 127.2(3) . . ?
C11 N4 B1 124.2(3) . . ?
C15 N5 C17 108.5(3) . . ?
C15 N5 C16 125.3(3) . . ?
C17 N5 C16 126.2(3) . . ?
C15 N6 C18 108.1(3) . . ?
C15 N6 B2 127.7(3) . . ?
C18 N6 B2 123.9(3) . . ?
C19 N7 C21 108.7(3) . . ?
C19 N7 C20 125.4(4) . . ?
C21 N7 C20 125.8(4) . . ?
C19 N8 C22 107.9(3) . . ?
C19 N8 B2 127.7(3) . . ?
C22 N8 B2 124.1(3) . . ?
C4 S1 Mn1 103.76(12) . . ?
C8 S2 Mn1 103.33(13) . . ?
C15 S3 Mn2 104.11(13) . . ?
C19 S4 Mn2 103.70(13) . . ?
O1 C1 Mn1 177.2(3) . . ?
O2 C2 Mn1 178.2(4) . . ?
O3 C3 Mn1 176.7(3) . . ?
N2 C4 N1 107.8(3) . . ?
N2 C4 S1 127.8(3) . . ?
N1 C4 S1 124.4(3) . . ?
C7 C6 N1 106.7(3) . . ?
C6 C7 N2 108.1(3) . . ?
N4 C8 N3 108.1(3) . . ?
N4 C8 S2 127.7(3) . . ?
N3 C8 S2 124.2(3) . . ?
C11 C10 N3 107.2(3) . . ?
C10 C11 N4 108.1(3) . . ?
O4 C12 Mn2 177.1(4) . . ?
O5 C13 Mn2 178.4(4) . . ?
O6 C14 Mn2 177.4(3) . . ?
N6 C15 N5 108.2(3) . . ?
N6 C15 S3 127.4(3) . . ?
N5 C15 S3 124.4(3) . . ?
C18 C17 N5 107.0(4) . . ?
C17 C18 N6 108.2(4) . . ?
N8 C19 N7 108.2(3) . . ?
N8 C19 S4 127.9(3) . . ?
N7 C19 S4 123.9(3) . . ?
C22 C21 N7 107.5(4) . . ?
C21 C22 N8 107.7(4) . . ?
C23 O7 C25 116.7(4) . . ?
O7 C23 C24 111.6(5) . . ?
O7 C25 C26 110.9(5) . . ?

loop_
_geom_bond_atom_site_label_1
_geom_bond_atom_site_label_2
_geom_bond_distance
_geom_bond_site_symmetry_2
_geom_bond_publ_flag
Mn1 C3 1.793(4) . ?
Mn1 C1 1.804(4) . ?
Mn1 C2 1.814(4) . ?
Mn1 S2 2.3842(11) . ?
Mn1 S1 2.3911(11) . ?
Mn1 B1 2.753(4) . ?
Mn2 C14 1.799(4) . ?
Mn2 C12 1.809(4) . ?
Mn2 C13 1.810(4) . ?
Mn2 S4 2.3756(12) . ?
Mn2 S3 2.3915(11) . ?
Mn2 B2 2.751(4) . ?
B1 N2 1.540(5) . ?
B1 N4 1.543(5) . ?
B2 N8 1.540(5) . ?
B2 N6 1.541(5) . ?
N1 C4 1.352(4) . ?
N1 C6 1.378(5) . ?
N1 C5 1.467(5) . ?
N2 C4 1.346(4) . ?
N2 C7 1.394(5) . ?
N3 C8 1.356(4) . ?
N3 C10 1.385(5) . ?
N3 C9 1.462(5) . ?
N4 C8 1.344(4) . ?
N4 C11 1.393(4) . ?
N5 C15 1.351(5) . ?
N5 C17 1.384(5) . ?
N5 C16 1.456(5) . ?
N6 C15 1.343(5) . ?
N6 C18 1.383(5) . ?
N7 C19 1.350(5) . ?
N7 C21 1.382(5) . ?
N7 C20 1.454(5) . ?
N8 C19 1.346(5) . ?
N8 C22 1.397(5) . ?
O1 C1 1.142(4) . ?
O2 C2 1.135(5) . ?
O3 C3 1.150(4) . ?
O4 C12 1.136(4) . ?
O5 C13 1.143(5) . ?
O6 C14 1.144(5) . ?
S1 C4 1.706(3) . ?
S2 C8 1.708(4) . ?
S3 C15 1.706(4) . ?
S4 C19 1.709(4) . ?
C6 C7 1.349(6) . ?
C10 C11 1.343(5) . ?
C17 C18 1.346(6) . ?
C21 C22 1.343(6) . ?
O7 C23 1.382(6) . ?
O7 C25 1.398(6) . ?
C23 C24 1.446(7) . ?
C25 C26 1.449(7) . ?

loop_
_geom_torsion_atom_site_label_1
_geom_torsion_atom_site_label_2
_geom_torsion_atom_site_label_3
_geom_torsion_atom_site_label_4
_geom_torsion
_geom_torsion_site_symmetry_1
_geom_torsion_site_symmetry_2
_geom_torsion_site_symmetry_3
_geom_torsion_site_symmetry_4
_geom_torsion_publ_flag
C3 Mn1 B1 N2 66.7(8) . . . . ?
C1 Mn1 B1 N2 -80.4(2) . . . . ?
C2 Mn1 B1 N2 -175.5(2) . . . . ?
S2 Mn1 B1 N2 97.3(2) . . . . ?
S1 Mn1 B1 N2 5.52(19) . . . . ?
C3 Mn1 B1 N4 -45.9(8) . . . . ?
C1 Mn1 B1 N4 166.9(2) . . . . ?
C2 Mn1 B1 N4 71.9(2) . . . . ?
S2 Mn1 B1 N4 -15.35(19) . . . . ?
S1 Mn1 B1 N4 -107.1(2) . . . . ?
C14 Mn2 B2 N8 53.7(7) . . . . ?
C12 Mn2 B2 N8 -171.4(2) . . . . ?
C13 Mn2 B2 N8 -76.4(3) . . . . ?
S4 Mn2 B2 N8 9.8(2) . . . . ?
S3 Mn2 B2 N8 102.0(2) . . . . ?
C14 Mn2 B2 N6 -58.9(7) . . . . ?
C12 Mn2 B2 N6 76.0(2) . . . . ?
C13 Mn2 B2 N6 170.9(2) . . . . ?
S4 Mn2 B2 N6 -102.9(2) . . . . ?
S3 Mn2 B2 N6 -10.71(19) . . . . ?
N4 B1 N2 C4 92.7(4) . . . . ?
Mn1 B1 N2 C4 -9.0(4) . . . . ?
N4 B1 N2 C7 -81.5(4) . . . . ?
Mn1 B1 N2 C7 176.8(3) . . . . ?
N2 B1 N4 C8 -84.1(4) . . . . ?
Mn1 B1 N4 C8 18.0(4) . . . . ?
N2 B1 N4 C11 86.7(4) . . . . ?
Mn1 B1 N4 C11 -171.1(3) . . . . ?
N8 B2 N6 C15 -89.1(4) . . . . ?
Mn2 B2 N6 C15 13.3(4) . . . . ?
N8 B2 N6 C18 84.1(4) . . . . ?
Mn2 B2 N6 C18 -173.5(3) . . . . ?
N6 B2 N8 C19 90.4(4) . . . . ?
Mn2 B2 N8 C19 -12.2(4) . . . . ?
N6 B2 N8 C22 -82.0(4) . . . . ?
Mn2 B2 N8 C22 175.4(3) . . . . ?
C3 Mn1 S1 C4 -172.54(16) . . . . ?
C1 Mn1 S1 C4 98.44(16) . . . . ?
C2 Mn1 S1 C4 -26(3) . . . . ?
S2 Mn1 S1 C4 -82.99(12) . . . . ?
B1 Mn1 S1 C4 -2.64(14) . . . . ?
C3 Mn1 S2 C8 -174.21(17) . . . . ?
C1 Mn1 S2 C8 127(3) . . . . ?
C2 Mn1 S2 C8 -85.35(18) . . . . ?
S1 Mn1 S2 C8 92.53(13) . . . . ?
B1 Mn1 S2 C8 11.61(15) . . . . ?
C14 Mn2 S3 C15 178.19(17) . . . . ?
C12 Mn2 S3 C15 -92.75(18) . . . . ?
C13 Mn2 S3 C15 55(4) . . . . ?
S4 Mn2 S3 C15 88.55(13) . . . . ?
B2 Mn2 S3 C15 7.75(15) . . . . ?
C14 Mn2 S4 C19 -178.09(17) . . . . ?
C12 Mn2 S4 C19 -141(4) . . . . ?
C13 Mn2 S4 C19 91.66(19) . . . . ?
S3 Mn2 S4 C19 -87.12(13) . . . . ?
B2 Mn2 S4 C19 -6.97(16) . . . . ?
C3 Mn1 C1 O1 -30(7) . . . . ?
C2 Mn1 C1 O1 -119(7) . . . . ?
S2 Mn1 C1 O1 29(9) . . . . ?
S1 Mn1 C1 O1 64(7) . . . . ?
B1 Mn1 C1 O1 144(7) . . . . ?
C3 Mn1 C2 O2 28(12) . . . . ?
C1 Mn1 C2 O2 118(12) . . . . ?
S2 Mn1 C2 O2 -61(12) . . . . ?
S1 Mn1 C2 O2 -118(11) . . . . ?
B1 Mn1 C2 O2 -141(12) . . . . ?
C1 Mn1 C3 O3 -70(6) . . . . ?
C2 Mn1 C3 O3 24(6) . . . . ?
S2 Mn1 C3 O3 112(6) . . . . ?
S1 Mn1 C3 O3 -158(6) . . . . ?
B1 Mn1 C3 O3 142(6) . . . . ?
C7 N2 C4 N1 0.6(4) . . . . ?
B1 N2 C4 N1 -174.3(3) . . . . ?
C7 N2 C4 S1 -176.6(3) . . . . ?
B1 N2 C4 S1 8.4(5) . . . . ?
C6 N1 C4 N2 0.0(4) . . . . ?
C5 N1 C4 N2 179.2(3) . . . . ?
C6 N1 C4 S1 177.4(3) . . . . ?
C5 N1 C4 S1 -3.5(5) . . . . ?
Mn1 S1 C4 N2 -1.2(3) . . . . ?
Mn1 S1 C4 N1 -178.0(3) . . . . ?
C4 N1 C6 C7 -0.6(4) . . . . ?
C5 N1 C6 C7 -179.8(3) . . . . ?
N1 C6 C7 N2 1.0(4) . . . . ?
C4 N2 C7 C6 -1.0(4) . . . . ?
B1 N2 C7 C6 174.2(3) . . . . ?
C11 N4 C8 N3 -0.4(4) . . . . ?
B1 N4 C8 N3 171.7(3) . . . . ?
C11 N4 C8 S2 178.3(3) . . . . ?
B1 N4 C8 S2 -9.7(5) . . . . ?
C10 N3 C8 N4 0.0(4) . . . . ?
C9 N3 C8 N4 -176.8(3) . . . . ?
C10 N3 C8 S2 -178.7(3) . . . . ?
C9 N3 C8 S2 4.5(5) . . . . ?
Mn1 S2 C8 N4 -7.7(4) . . . . ?
Mn1 S2 C8 N3 170.7(3) . . . . ?
C8 N3 C10 C11 0.4(4) . . . . ?
C9 N3 C10 C11 177.1(4) . . . . ?
N3 C10 C11 N4 -0.6(4) . . . . ?
C8 N4 C11 C10 0.6(4) . . . . ?
B1 N4 C11 C10 -171.7(3) . . . . ?
C14 Mn2 C12 O4 15(7) . . . . ?
C13 Mn2 C12 O4 105(7) . . . . ?
S4 Mn2 C12 O4 -22(10) . . . . ?
S3 Mn2 C12 O4 -76(7) . . . . ?
B2 Mn2 C12 O4 -156(7) . . . . ?
C14 Mn2 C13 O5 -58(14) . . . . ?
C12 Mn2 C13 O5 -147(14) . . . . ?
S4 Mn2 C13 O5 32(14) . . . . ?
S3 Mn2 C13 O5 66(16) . . . . ?
B2 Mn2 C13 O5 112(14) . . . . ?
C12 Mn2 C14 O6 61(8) . . . . ?
C13 Mn2 C14 O6 -33(8) . . . . ?
S4 Mn2 C14 O6 -120(8) . . . . ?
S3 Mn2 C14 O6 149(8) . . . . ?
B2 Mn2 C14 O6 -164(7) . . . . ?
C18 N6 C15 N5 -0.9(4) . . . . ?
B2 N6 C15 N5 173.1(3) . . . . ?
C18 N6 C15 S3 177.9(3) . . . . ?
B2 N6 C15 S3 -8.0(5) . . . . ?
C17 N5 C15 N6 0.9(4) . . . . ?
C16 N5 C15 N6 179.5(3) . . . . ?
C17 N5 C15 S3 -178.0(3) . . . . ?
C16 N5 C15 S3 0.5(5) . . . . ?
Mn2 S3 C15 N6 -4.4(4) . . . . ?
Mn2 S3 C15 N5 174.3(3) . . . . ?
C15 N5 C17 C18 -0.6(4) . . . . ?
C16 N5 C17 C18 -179.1(4) . . . . ?
N5 C17 C18 N6 0.0(5) . . . . ?
C15 N6 C18 C17 0.6(4) . . . . ?
B2 N6 C18 C17 -173.7(3) . . . . ?
C22 N8 C19 N7 0.0(4) . . . . ?
B2 N8 C19 N7 -173.4(3) . . . . ?
C22 N8 C19 S4 -179.0(3) . . . . ?
B2 N8 C19 S4 7.6(6) . . . . ?
C21 N7 C19 N8 0.4(4) . . . . ?
C20 N7 C19 N8 178.0(3) . . . . ?
C21 N7 C19 S4 179.5(3) . . . . ?
C20 N7 C19 S4 -3.0(5) . . . . ?
Mn2 S4 C19 N8 3.8(4) . . . . ?
Mn2 S4 C19 N7 -175.0(3) . . . . ?
C19 N7 C21 C22 -0.7(5) . . . . ?
C20 N7 C21 C22 -178.3(4) . . . . ?
N7 C21 C22 N8 0.7(5) . . . . ?
C19 N8 C22 C21 -0.5(5) . . . . ?
B2 N8 C22 C21 173.3(4) . . . . ?
C25 O7 C23 C24 177.0(4) . . . . ?
C23 O7 C25 C26 -178.7(5) . . . . ?
